data_2223367
loop_
_publ_author_name
'Rivera, Augusto'
'Maldonado, Mauricio'
'R\'ios-Motta, Jaime'
'Gonz\'alez-Salas, Diego'
'Dacunha-Marinho, Bruno'

_publ_section_title 2,9-Dimethyl-6<i>H</i>,13<i>H</i>-5:12,7:14-dimethanodibenzo[<i>d</i>,<i>i</i>][1,3,6,8]tetraazecine
_journal_coeditor_code FB2167
_journal_issue 10
_journal_name_full 'Acta Crystallographica Section E'
_journal_page_first o2553
_journal_paper_doi 10.1107/S1600536809038380
_journal_volume 65
_journal_year 2009
_chemical_formula_iupac 'C18 H20 N4'
_chemical_formula_moiety 'C18 H20 N4'
_chemical_formula_sum 'C18 H20 N4'
_chemical_formula_weight 292.38
_chemical_melting_point 465
_chemical_name_systematic
;
2,9-Dimethyl-6<i>H</i>,13<i>H</i>-5:12,7:14-
dimethanodibenzo[<i>d</i>,<i>i</i>][1,3,6,8]tetraazecine
;
_space_group_IT_number 41
_symmetry_cell_setting orthorhombic
_symmetry_space_group_name_Hall 'A 2 -2ab'
_symmetry_space_group_name_H-M 'A b a 2'
_atom_sites_solution_hydrogens difmap
_atom_sites_solution_primary direct
_atom_sites_solution_secondary difmap
_atom_type_scat_source 'International Tables Vol. IV Table 2.4.6B'
_audit_creation_method 'WinGX routine CIF_UPDATE'
_cell_angle_alpha 90
_cell_angle_beta 90
_cell_angle_gamma 90
_cell_formula_units_Z 4
_cell_length_a 9.9777(3)
_cell_length_b 18.8351(4)
_cell_length_c 7.6963(2)
_cell_measurement_reflns_used 3533
_cell_measurement_temperature 100
_cell_measurement_theta_max 26.07
_cell_measurement_theta_min 2.97
_cell_volume 1446.37(7)
_computing_cell_refinement 'SAINT (Bruker, 2005)'
_computing_data_collection 'APEX2 (Bruker, 2005)'
_computing_data_reduction 'SAINT (Bruker, 2005)'
_computing_molecular_graphics 'ORTEP-3 for Windows (Farrugia, 1997)'
_computing_publication_material 'WinGX (Farrugia, 1999)'
_computing_structure_refinement 'SHELXL97 (Sheldrick, 2008)'
_computing_structure_solution 'SIR97 (Altomare <i>et al.</i>, 1999)'
_diffrn_ambient_temperature 100
_diffrn_measured_fraction_theta_full 1.000
_diffrn_measured_fraction_theta_max 1.000
_diffrn_measurement_device 'four-circle diffractometer'
_diffrn_measurement_device_type 'Bruker APEXII CCD'
_diffrn_measurement_method '\w and \f'
_diffrn_radiation_type MoK\a
_diffrn_radiation_wavelength 0.71073
_diffrn_reflns_av_R_equivalents 0.0409
_diffrn_reflns_av_sigmaI/netI 0.0206
_diffrn_reflns_limit_h_max 12
_diffrn_reflns_limit_h_min -12
_diffrn_reflns_limit_k_max 23
_diffrn_reflns_limit_k_min -23
_diffrn_reflns_limit_l_max 9
_diffrn_reflns_limit_l_min -9
_diffrn_reflns_number 10245
_diffrn_reflns_theta_full 26.36
_diffrn_reflns_theta_max 26.36
_diffrn_reflns_theta_min 2.16
_exptl_absorpt_coefficient_mu 0.082
_exptl_absorpt_correction_T_max 0.995
_exptl_absorpt_correction_T_min 0.872
_exptl_absorpt_correction_type multi-scan
_exptl_absorpt_process_details '(<i>SADABS</i>; Sheldrick, 2006)'
_exptl_crystal_colour colourless
_exptl_crystal_density_diffrn 1.343
_exptl_crystal_density_method 'not measured'
_exptl_crystal_description prism
_exptl_crystal_F_000 624
_exptl_crystal_size_max 0.16
_exptl_crystal_size_mid 0.15
_exptl_crystal_size_min 0.06
_refine_diff_density_max 0.182
_refine_diff_density_min -0.180
_refine_ls_extinction_method none
_refine_ls_goodness_of_fit_ref 1.058
_refine_ls_hydrogen_treatment constr
_refine_ls_matrix_type full
_refine_ls_number_constraints 47
_refine_ls_number_parameters 102
_refine_ls_number_reflns 807
_refine_ls_number_restraints 1
_refine_ls_restrained_S_all 1.057
_refine_ls_R_factor_all 0.0392
_refine_ls_R_factor_gt 0.0334
_refine_ls_shift/su_max 0.000
_refine_ls_shift/su_mean 0.000
_refine_ls_structure_factor_coef Fsqd
_refine_ls_weighting_details 'calc w=1/[\s^2^(Fo^2^)+(0.0593P)^2^+0.5089P] where P=(Fo^2^+2Fc^2^)/3'
_refine_ls_weighting_scheme calc
_refine_ls_wR_factor_gt 0.0863
_refine_ls_wR_factor_ref 0.0903
_reflns_number_gt 737
_reflns_number_total 807
_reflns_threshold_expression I>2\s(I)
_cod_data_source_file fb2167.cif
_cod_data_source_block I
_cod_original_sg_symbol_Hall 'A 2 -2ac'
_cod_database_code 2223367
_cod_database_fobs_code 2223367

loop_
_space_group_symop_operation_xyz
'x, y, z'
'-x, -y, z'
'-x+1/2, y+1/2, z'
'x+1/2, -y+1/2, z'
'x, y+1/2, z+1/2'
'-x, -y+1/2, z+1/2'
'-x+1/2, y+1, z+1/2'
'x+1/2, -y+1, z+1/2'

loop_
_atom_site_type_symbol
_atom_site_label
_atom_site_fract_x
_atom_site_fract_y
_atom_site_fract_z
_atom_site_U_iso_or_equiv
_atom_site_adp_type
_atom_site_calc_flag
_atom_site_refinement_flags
_atom_site_occupancy
_atom_site_disorder_assembly
_atom_site_disorder_group
C C1 0.8848(2) 0.09201(10) 0.1159(3) 0.0154(5) Uani d . 1 . .
C C2 0.7950(2) 0.14289(11) 0.1743(3) 0.0179(5) Uani d . 1 . .
H H2 0.7273 0.1303 0.2555 0.021 Uiso calc R 1 . .
C C3 0.8041(2) 0.21256(11) 0.1138(3) 0.0189(5) Uani d . 1 . .
H H3 0.7407 0.2469 0.1516 0.023 Uiso calc R 1 . .
C C4 0.9044(2) 0.23234(10) -0.0007(3) 0.0179(5) Uani d . 1 . .
C C5 0.9937(2) 0.18036(11) -0.0609(3) 0.0183(5) Uani d . 1 . .
H H5 1.0628 0.1932 -0.1398 0.022 Uiso calc R 1 . .
C C6 0.9825(2) 0.11024(11) -0.0067(3) 0.0161(5) Uani d . 1 . .
C C7 1.0000 0.0000 -0.1714(4) 0.0185(7) Uani d S 1 . .
H H7A 0.9337 0.0235 -0.2479 0.022 Uiso calc PR 0.50 . .
H H7B 1.0663 -0.0235 -0.2479 0.022 Uiso calc PR 0.50 . .
C C8 0.8318(2) -0.03101(10) 0.0540(3) 0.0173(5) Uani d . 1 . .
H H8A 0.7966 -0.0728 0.1173 0.021 Uiso calc R 1 . .
H H8B 0.7556 -0.0095 -0.0093 0.021 Uiso calc R 1 . .
C C9 1.0000 0.0000 0.2796(4) 0.0157(7) Uani d S 1 . .
H H9A 0.9756 -0.0402 0.3562 0.019 Uiso calc PR 0.50 . .
H H9B 1.0244 0.0402 0.3562 0.019 Uiso calc PR 0.50 . .
C C10 0.9187(2) 0.30907(11) -0.0569(3) 0.0229(5) Uani d . 1 . .
H H10A 0.8308 0.3322 -0.0538 0.034 Uiso calc R 1 . .
H H10B 0.9545 0.3109 -0.1754 0.034 Uiso calc R 1 . .
H H10C 0.9800 0.3337 0.0221 0.034 Uiso calc R 1 . .
N N1 1.07122(18) 0.05643(9) -0.0750(2) 0.0177(4) Uani d . 1 . .
N N2 0.87874(17) 0.02065(8) 0.1833(2) 0.0155(4) Uani d . 1 . .

loop_
_atom_site_aniso_label
_atom_site_aniso_U_11
_atom_site_aniso_U_22
_atom_site_aniso_U_33
_atom_site_aniso_U_12
_atom_site_aniso_U_13
_atom_site_aniso_U_23
C1 0.0184(10) 0.0147(9) 0.0131(10) -0.0011(7) -0.0031(9) 0.0001(9)
C2 0.0181(10) 0.0192(10) 0.0163(11) -0.0007(8) -0.0019(9) -0.0009(9)
C3 0.0212(10) 0.0174(9) 0.0179(11) 0.0028(8) -0.0042(9) -0.0003(9)
C4 0.0235(11) 0.0157(10) 0.0146(10) 0.0019(8) -0.0050(10) -0.0007(8)
C5 0.0228(11) 0.0176(9) 0.0145(10) -0.0032(8) -0.0006(9) 0.0008(9)
C6 0.0177(10) 0.0171(10) 0.0136(10) -0.0003(8) -0.0008(9) 0.0003(8)
C7 0.0250(18) 0.0191(15) 0.0115(16) 0.0031(13) 0.000 0.000
C8 0.0171(10) 0.0164(9) 0.0185(11) -0.0012(8) -0.0021(9) -0.0029(9)
C9 0.0235(18) 0.0126(14) 0.0110(17) -0.0001(12) 0.000 0.000
C10 0.0295(12) 0.0169(10) 0.0223(12) 0.0004(9) 0.0031(10) 0.0023(9)
N1 0.0213(9) 0.0153(8) 0.0166(10) 0.0011(7) 0.0018(8) 0.0010(7)
N2 0.0192(9) 0.0127(8) 0.0147(9) 0.0002(7) -0.0005(8) 0.0001(7)

loop_
_geom_angle_atom_site_label_1
_geom_angle_atom_site_label_2
_geom_angle_atom_site_label_3
_geom_angle_site_symmetry_1
_geom_angle_site_symmetry_3
_geom_angle
_geom_angle_publ_flag
C2 C1 C6 . . 119.92(19) ?
C2 C1 N2 . . 120.06(19) ?
C6 C1 N2 . . 120.01(18) ?
C1 C2 C3 . . 120.0(2) ?
C1 C2 H2 . . 120.0 ?
C3 C2 H2 . . 120.0 ?
C4 C3 C2 . . 120.8(2) ?
C4 C3 H3 . . 119.6 ?
C2 C3 H3 . . 119.6 ?
C3 C4 C5 . . 118.80(19) ?
C3 C4 C10 . . 120.40(19) ?
C5 C4 C10 . . 120.8(2) ?
C6 C5 C4 . . 120.8(2) ?
C6 C5 H5 . . 119.6 ?
C4 C5 H5 . . 119.6 ?
C5 C6 C1 . . 119.49(19) ?
C5 C6 N1 . . 120.5(2) ?
C1 C6 N1 . . 120.00(18) ?
N1 C7 N1 2_755 . 119.8(3) ?
N1 C7 H7A 2_755 . 107.4 ?
N1 C7 H7A . . 107.4 ?
N1 C7 H7B 2_755 . 107.4 ?
N1 C7 H7B . . 107.4 ?
H7A C7 H7B . . 106.9 ?
N1 C8 N2 2_755 . 117.66(16) ?
N1 C8 H8A 2_755 . 107.9 ?
N2 C8 H8A . . 107.9 ?
N1 C8 H8B 2_755 . 107.9 ?
N2 C8 H8B . . 107.9 ?
H8A C8 H8B . . 107.2 ?
N2 C9 N2 . 2_755 119.5(3) ?
N2 C9 H9A . . 107.4 ?
N2 C9 H9A 2_755 . 107.4 ?
N2 C9 H9B . . 107.4 ?
N2 C9 H9B 2_755 . 107.4 ?
H9A C9 H9B . . 107.0 ?
C4 C10 H10A . . 109.5 ?
C4 C10 H10B . . 109.5 ?
H10A C10 H10B . . 109.5 ?
C4 C10 H10C . . 109.5 ?
H10A C10 H10C . . 109.5 ?
H10B C10 H10C . . 109.5 ?
C6 N1 C8 . 2_755 112.77(17) ?
C6 N1 C7 . . 113.10(15) ?
C8 N1 C7 2_755 . 114.98(15) ?
C1 N2 C8 . . 112.79(17) ?
C1 N2 C9 . . 113.17(14) ?
C8 N2 C9 . . 115.38(15) ?

loop_
_geom_bond_atom_site_label_1
_geom_bond_atom_site_label_2
_geom_bond_site_symmetry_2
_geom_bond_distance
_geom_bond_publ_flag
C1 C2 . 1.386(3) ?
C1 C6 . 1.399(3) ?
C1 N2 . 1.442(3) ?
C2 C3 . 1.395(3) ?
C2 H2 . 0.9500 ?
C3 C4 . 1.385(3) ?
C3 H3 . 0.9500 ?
C4 C5 . 1.403(3) ?
C4 C10 . 1.515(3) ?
C5 C6 . 1.390(3) ?
C5 H5 . 0.9500 ?
C6 N1 . 1.445(3) ?
C7 N1 2_755 1.478(2) ?
C7 N1 . 1.478(2) ?
C7 H7A . 0.9900 ?
C7 H7B . 0.9900 ?
C8 N1 2_755 1.467(3) ?
C8 N2 . 1.468(3) ?
C8 H8A . 0.9900 ?
C8 H8B . 0.9900 ?
C9 N2 . 1.471(2) ?
C9 N2 2_755 1.471(2) ?
C9 H9A . 0.9900 ?
C9 H9B . 0.9900 ?
C10 H10A . 0.9800 ?
C10 H10B . 0.9800 ?
C10 H10C . 0.9800 ?
N1 C8 2_755 1.467(3) ?

loop_
_geom_torsion_atom_site_label_1
_geom_torsion_atom_site_label_2
_geom_torsion_atom_site_label_3
_geom_torsion_atom_site_label_4
_geom_torsion_site_symmetry_1
_geom_torsion_site_symmetry_2
_geom_torsion_site_symmetry_3
_geom_torsion_site_symmetry_4
_geom_torsion
_geom_torsion_publ_flag
C6 C1 C2 C3 . . . . -1.4(3) ?
N2 C1 C2 C3 . . . . 177.63(19) ?
C1 C2 C3 C4 . . . . -1.9(3) ?
C2 C3 C4 C5 . . . . 2.7(3) ?
C2 C3 C4 C10 . . . . -176.2(2) ?
C3 C4 C5 C6 . . . . -0.2(3) ?
C10 C4 C5 C6 . . . . 178.7(2) ?
C4 C5 C6 C1 . . . . -3.1(3) ?
C4 C5 C6 N1 . . . . 177.34(19) ?
C2 C1 C6 C5 . . . . 3.9(3) ?
N2 C1 C6 C5 . . . . -175.2(2) ?
C2 C1 C6 N1 . . . . -176.53(19) ?
N2 C1 C6 N1 . . . . 4.4(3) ?
C5 C6 N1 C8 . . . 2_755 109.4(2) ?
C1 C6 N1 C8 . . . 2_755 -70.2(2) ?
C5 C6 N1 C7 . . . . -118.0(2) ?
C1 C6 N1 C7 . . . . 62.4(3) ?
N1 C7 N1 C6 2_755 . . . -77.89(15) ?
N1 C7 N1 C8 2_755 . . 2_755 53.62(14) ?
C2 C1 N2 C8 . . . . 110.4(2) ?
C6 C1 N2 C8 . . . . -70.6(2) ?
C2 C1 N2 C9 . . . . -116.4(2) ?
C6 C1 N2 C9 . . . . 62.7(3) ?
N1 C8 N2 C1 2_755 . . . 79.7(2) ?
N1 C8 N2 C9 2_755 . . . -52.5(3) ?
N2 C9 N2 C1 2_755 . . . -78.27(15) ?
N2 C9 N2 C8 2_755 . . . 53.75(14) ?
